data_7251120
loop_
_publ_author_name
'Brown, Corey L.'
'Elliott, Scarlett H.'
'Woodfine, Sian E.'
'Hawes, Chris S.'

_publ_section_title
;
 Structural chemistry and environment-dependent fluorescence of a
 tetratopic pyrrolo[3,2-b]pyrrole ligand
;
_journal_issue 45
_journal_name_full CrystEngComm
_journal_page_first 7358
_journal_page_last 7366
_journal_paper_doi 10.1039/D5CE00926J
_journal_volume 27
_journal_year 2025
_chemical_formula_moiety 'C42 H38 N4 O11 Sr2, C3 H7 N O, O'
_chemical_formula_sum 'C45 H47 N5 O13 Sr2'
_chemical_formula_weight 1041.11
_space_group_crystal_system triclinic
_space_group_IT_number 2
_space_group_name_Hall '-P 1'
_space_group_name_H-M_alt 'P -1'
_atom_sites_solution_hydrogens mixed
_atom_sites_solution_primary dual
_audit_creation_date 2025-09-07
_audit_creation_method
;
Olex2 1.3
(compiled 2020.11.12 svn.r5f609507 for OlexSys, GUI svn.r6408)
;
_audit_update_record
;
2025-09-14 deposited with the CCDC.	2025-10-27 downloaded from the CCDC.
;
_cell_angle_alpha 73.6540(10)
_cell_angle_beta 81.6760(10)
_cell_angle_gamma 84.4280(10)
_cell_formula_units_Z 2
_cell_length_a 12.1393(4)
_cell_length_b 13.1440(4)
_cell_length_c 15.0291(4)
_cell_measurement_reflns_used 9877
_cell_measurement_temperature 150.0
_cell_measurement_theta_max 30.369
_cell_measurement_theta_min 2.683
_cell_volume 2272.84(12)
_computing_cell_refinement 'SAINT V8.40B (?, 2016)'
_computing_data_reduction 'SAINT V8.40B (?, 2016)'
_computing_molecular_graphics 'Olex2 1.3 (Dolomanov et al., 2009)'
_computing_publication_material 'Olex2 1.3 (Dolomanov et al., 2009)'
_computing_structure_refinement 'SHELXL 2014/7 (Sheldrick, 2015)'
_computing_structure_solution 'SHELXT 2014/5 (Sheldrick, 2014)'
_diffrn_ambient_temperature 150.0
_diffrn_measured_fraction_theta_full 0.999
_diffrn_measured_fraction_theta_max 0.995
_diffrn_measurement_device_type 'Bruker APEX-II CCD'
_diffrn_measurement_method '\f and \w scans'
_diffrn_radiation_type MoK\a
_diffrn_radiation_wavelength 0.71073
_diffrn_reflns_av_R_equivalents 0.0674
_diffrn_reflns_av_unetI/netI 0.0615
_diffrn_reflns_Laue_measured_fraction_full 0.999
_diffrn_reflns_Laue_measured_fraction_max 0.995
_diffrn_reflns_limit_h_max 17
_diffrn_reflns_limit_h_min -17
_diffrn_reflns_limit_k_max 18
_diffrn_reflns_limit_k_min -18
_diffrn_reflns_limit_l_max 21
_diffrn_reflns_limit_l_min -21
_diffrn_reflns_number 74832
_diffrn_reflns_point_group_measured_fraction_full 0.999
_diffrn_reflns_point_group_measured_fraction_max 0.995
_diffrn_reflns_theta_full 25.242
_diffrn_reflns_theta_max 30.548
_diffrn_reflns_theta_min 2.314
_diffrn_source_current 20.0
_diffrn_source_power 1.0
_diffrn_source_voltage 50.0
_diffrn_standards_number 0
_exptl_absorpt_coefficient_mu 2.417
_exptl_absorpt_correction_T_max 0.7461
_exptl_absorpt_correction_T_min 0.6355
_exptl_absorpt_correction_type multi-scan
_exptl_absorpt_process_details
;
SADABS-2016/2 (Bruker,2016/2) was used for absorption correction.
wR2(int) was 0.0629 before and 0.0532 after correction.
The Ratio of minimum to maximum transmission is 0.8518.
The \l/2 correction factor is Not present.
;
_exptl_crystal_colour yellow
_exptl_crystal_colour_primary yellow
_exptl_crystal_density_diffrn 1.521
_exptl_crystal_description block
_exptl_crystal_F_000 1064
_exptl_crystal_size_max 0.16
_exptl_crystal_size_mid 0.06
_exptl_crystal_size_min 0.04
_refine_diff_density_max 2.072
_refine_diff_density_min -0.956
_refine_diff_density_rms 0.113
_refine_ls_extinction_method none
_refine_ls_goodness_of_fit_ref 1.028
_refine_ls_hydrogen_treatment constr
_refine_ls_matrix_type full
_refine_ls_number_parameters 640
_refine_ls_number_reflns 13882
_refine_ls_number_restraints 109
_refine_ls_restrained_S_all 1.034
_refine_ls_R_factor_all 0.0862
_refine_ls_R_factor_gt 0.0508
_refine_ls_shift/su_max 0.001
_refine_ls_shift/su_mean 0.000
_refine_ls_structure_factor_coef Fsqd
_refine_ls_weighting_details 'w=1/[\s^2^(Fo^2^)+(0.0656P)^2^+2.6519P] where P=(Fo^2^+2Fc^2^)/3'
_refine_ls_weighting_scheme calc
_refine_ls_wR_factor_gt 0.1187
_refine_ls_wR_factor_ref 0.1338
_reflns_Friedel_coverage 0.000
_reflns_number_gt 9771
_reflns_number_total 13882
_reflns_threshold_expression 'I > 2\s(I)'
_cod_data_source_file d5ce00926j2.cif
_cod_data_source_block Sr2L1
_cod_depositor_comments 'Adding full bibliography for 7251119--7251122.cif.'
_cod_database_code 7251120
_shelx_shelxl_version_number 2014/7
_shelx_space_group_comment
;
The symmetry employed for this shelxl refinement is uniquely defined
by the following loop, which should always be used as a source of
symmetry information in preference to the above space-group names.
They are only intended as comments.
;
_shelx_estimated_absorpt_t_max 0.910
_shelx_estimated_absorpt_t_min 0.698
_olex2_refinement_description
;
1. Fixed Uiso
 At 1.2 times of:
  All C(H) groups, All C(H,H) groups
 At 1.5 times of:
  All C(H,H,H) groups, All C(H,H,H,H,H,H) groups, All O(H,H) groups
2. Restrained distances
 N4-C45 \\sim N5-C45 \\sim N4-C46 \\sim N4-C47 \\sim N5-C47 \\sim N5-C48
 with sigma of 0.02
 Sr1-H10A \\sim Sr1-H10B
 with sigma of 0.02
3. Uiso/Uaniso restraints and constraints
Uanis(O13) \\sim Ueq, Uanis(O15) \\sim Ueq: with sigma of 0.01 and sigma for
terminal atoms of 0.01
Uanis(C40) = Uanis(C43)
4. Rigid body (RIGU) restrains
 C45, C47, N4, C46, N5, C48
 with sigma for 1-2 distances of 0.002 and sigma for 1-3 distances of 0.002
 O11, C43, N7, C42, C44, C40, N6, C41
 with sigma for 1-2 distances of 0.002 and sigma for 1-3 distances of 0.002
5. Others
 Fixed Sof: H42A(0.5) H42B(0.5) H42C(0.5) H42D(0.5) H42E(0.5) H42F(0.5)
 N6(0.5) C40(0.5) H40(0.5) C41(0.5) H41A(0.5) H41B(0.5) H41C(0.5) N7(0.5)
 C43(0.5) H43(0.5) C44(0.5) H44A(0.5) H44B(0.5) H44C(0.5) H45(0.5) H45A(0.5)
 H47A(0.5) H47B(0.5) H47C(0.5) H47D(0.5) H47E(0.5) H47F(0.5) N4(0.5) C46(0.5)
 H46A(0.5) H46B(0.5) H46C(0.5) N5(0.5) C48(0.5) H48A(0.5) H48B(0.5) H48C(0.5)
 O13(0.5) O15(0.5)
6.a Free rotating group:
 O10(H10A,H10B)
6.b Secondary CH2 refined with riding coordinates:
 C17(H17A,H17B), C20(H20A,H20B)
6.c Me refined with riding coordinates:
 C42(H42A,H42B,H42C), C42(H42D,H42E,H42F), C41(H41A,H41B,H41C), C44(H44A,H44B,
 H44C), C46(H46A,H46B,H46C), C48(H48A,H48B,H48C)
6.d Aromatic/amide H refined with riding coordinates:
 C3(H3), C4(H4), C6(H6), C7(H7), C9(H9), C12(H12), C13(H13), C15(H15),
 C16(H16), C22(H22), C23(H23), C25(H25), C26(H26), C28(H28), C31(H31), C32(H32),
  C34(H34), C35(H35), C37(H37), C40(H40), C43(H43), C45(H45), C45(H45A)
6.e Idealised Me refined as rotating group:
 C38(H38A,H38B,H38C), C39(H39A,H39B,H39C), C47(H47A,H47B,H47C), C47(H47D,H47E,
 H47F)
;
_olex2_submission_special_instructions 'No special instructions were received'

loop_
_space_group_symop_operation_xyz
'x, y, z'
'-x, -y, -z'

loop_
_atom_site_label
_atom_site_type_symbol
_atom_site_fract_x
_atom_site_fract_y
_atom_site_fract_z
_atom_site_U_iso_or_equiv
_atom_site_adp_type
_atom_site_occupancy
_atom_site_site_symmetry_order
_atom_site_calc_flag
_atom_site_refinement_flags_posn
_atom_site_refinement_flags_adp
_atom_site_refinement_flags_occupancy
_atom_site_disorder_assembly
_atom_site_disorder_group
Sr1 Sr 0.61148(2) 0.42833(2) 0.09174(2) 0.01567(7) Uani 1 1 d D . . . .
Sr2 Sr 1.12267(2) 0.43378(2) -0.08344(2) 0.01980(8) Uani 1 1 d . . . . .
O1 O 0.41940(18) 0.41345(17) 0.06631(15) 0.0216(4) Uani 1 1 d . . . . .
O2 O 0.24688(19) 0.45574(18) 0.03364(15) 0.0242(5) Uani 1 1 d . . . . .
O3 O 0.0167(5) 0.3828(3) 0.7995(3) 0.108(2) Uani 1 1 d . . . . .
O4 O 0.0971(3) 0.5284(3) 0.7429(2) 0.0628(10) Uani 1 1 d . . . . .
O5 O 0.80464(18) 0.36701(17) 0.12881(16) 0.0217(5) Uani 1 1 d . . . . .
O6 O 0.9740(2) 0.38712(18) 0.05289(18) 0.0282(5) Uani 1 1 d . . . . .
O7 O 0.31943(19) 0.42826(19) 0.83684(17) 0.0260(5) Uani 1 1 d . . . . .
O8 O 0.5008(2) 0.4193(2) 0.84351(18) 0.0291(5) Uani 1 1 d . . . . .
O9 O 0.5780(2) 0.3295(2) 0.26135(18) 0.0350(6) Uani 1 1 d . . . . .
O10 O 0.6322(2) 0.3115(2) -0.01929(19) 0.0367(6) Uani 1 1 d G . . . .
H10A H 0.6991 0.3094 -0.0493 0.055 Uiso 1 1 d DG U . . .
H10B H 0.5890 0.3347 -0.0631 0.055 Uiso 1 1 d DG U . . .
O11 O 1.1820(3) 0.2365(2) -0.0298(3) 0.0637(10) Uani 1 1 d . U . . .
N1 N 0.0322(2) 0.1305(2) 0.48041(19) 0.0221(5) Uani 1 1 d . . . . .
N2 N 0.5911(2) -0.0159(2) 0.40416(18) 0.0206(5) Uani 1 1 d . . . . .
N3 N 0.5992(3) 0.3733(3) 0.3925(3) 0.0462(9) Uani 1 1 d . . . . .
C1 C 0.3158(3) 0.4064(2) 0.0876(2) 0.0175(6) Uani 1 1 d . . . . .
C2 C 0.2704(3) 0.3352(2) 0.1798(2) 0.0204(6) Uani 1 1 d . . . . .
C3 C 0.3351(3) 0.2515(3) 0.2296(2) 0.0263(7) Uani 1 1 d . . . . .
H3 H 0.4125 0.2432 0.2094 0.032 Uiso 1 1 calc R U . . .
C4 C 0.2862(3) 0.1795(3) 0.3095(2) 0.0279(7) Uani 1 1 d . . . . .
H4 H 0.3301 0.1217 0.3433 0.033 Uiso 1 1 calc R U . . .
C5 C 0.1727(3) 0.1924(2) 0.3397(2) 0.0225(6) Uani 1 1 d . . . . .
C6 C 0.1105(3) 0.2807(3) 0.2926(2) 0.0237(6) Uani 1 1 d . . . . .
H6 H 0.0348 0.2932 0.3156 0.028 Uiso 1 1 calc R U . . .
C7 C 0.1589(3) 0.3501(2) 0.2120(2) 0.0221(6) Uani 1 1 d . . . . .
H7 H 0.1153 0.4085 0.1786 0.027 Uiso 1 1 calc R U . . .
C8 C 0.1142(3) 0.1085(2) 0.4123(2) 0.0222(6) Uani 1 1 d . . . . .
C9 C 0.1109(3) 0.0046(2) 0.4097(2) 0.0225(6) Uani 1 1 d . . . . .
H9 H 0.1574 -0.0304 0.3695 0.027 Uiso 1 1 calc R U . . .
C10 C -0.0239(3) 0.0386(2) 0.5209(2) 0.0202(6) Uani 1 1 d . . . . .
C11 C 0.0225(3) 0.2190(2) 0.5190(2) 0.0243(7) Uani 1 1 d . . . . .
C12 C 0.1175(3) 0.2666(3) 0.5262(3) 0.0292(7) Uani 1 1 d . . . . .
H12 H 0.1895 0.2414 0.5044 0.035 Uiso 1 1 calc R U . . .
C13 C 0.1052(4) 0.3515(3) 0.5658(3) 0.0371(9) Uani 1 1 d . . . . .
H13 H 0.1696 0.3855 0.5687 0.045 Uiso 1 1 calc R U . . .
C14 C 0.0017(4) 0.3878(3) 0.6010(3) 0.0357(9) Uani 1 1 d . . . . .
C15 C -0.0917(4) 0.3376(3) 0.5951(3) 0.0374(9) Uani 1 1 d . . . . .
H15 H -0.1634 0.3603 0.6199 0.045 Uiso 1 1 calc R U . . .
C16 C -0.0813(3) 0.2543(3) 0.5532(3) 0.0314(8) Uani 1 1 d . . . . .
H16 H -0.1459 0.2219 0.5482 0.038 Uiso 1 1 calc R U . . .
C17 C -0.0089(5) 0.4812(3) 0.6420(3) 0.0481(12) Uani 1 1 d . . . . .
H17A H -0.0889 0.5035 0.6520 0.058 Uiso 1 1 calc R U . . .
H17B H 0.0287 0.5410 0.5957 0.058 Uiso 1 1 calc R U . . .
C18 C 0.0401(4) 0.4605(3) 0.7348(3) 0.0357(9) Uani 1 1 d . . . . .
C19 C 0.8974(3) 0.3299(2) 0.1018(2) 0.0204(6) Uani 1 1 d . . . . .
C20 C 0.9228(3) 0.2102(3) 0.1288(3) 0.0307(8) Uani 1 1 d . . . . .
H20A H 0.9300 0.1853 0.0718 0.037 Uiso 1 1 calc R U . . .
H20B H 0.9958 0.1950 0.1534 0.037 Uiso 1 1 calc R U . . .
C21 C 0.8370(3) 0.1473(2) 0.2005(2) 0.0245(7) Uani 1 1 d . . . . .
C22 C 0.7392(3) 0.1240(3) 0.1753(2) 0.0274(7) Uani 1 1 d . . . . .
H22 H 0.7275 0.1460 0.1114 0.033 Uiso 1 1 calc R U . . .
C23 C 0.6578(3) 0.0694(3) 0.2410(2) 0.0252(7) Uani 1 1 d . . . . .
H23 H 0.5904 0.0559 0.2223 0.030 Uiso 1 1 calc R U . . .
C24 C 0.6752(3) 0.0347(2) 0.3338(2) 0.0195(6) Uani 1 1 d . . . . .
C25 C 0.7737(3) 0.0546(3) 0.3601(2) 0.0265(7) Uani 1 1 d . . . . .
H25 H 0.7867 0.0298 0.4237 0.032 Uiso 1 1 calc R U . . .
C26 C 0.8536(3) 0.1109(3) 0.2935(3) 0.0274(7) Uani 1 1 d . . . . .
H26 H 0.9209 0.1245 0.3123 0.033 Uiso 1 1 calc R U . . .
C27 C 0.5494(3) 0.0229(2) 0.4797(2) 0.0212(6) Uani 1 1 d . . . . .
C28 C 0.5722(3) 0.0937(2) 0.5293(2) 0.0223(6) Uani 1 1 d . . . . .
H28 H 0.6342 0.1367 0.5163 0.027 Uiso 1 1 calc R U . . .
C29 C 0.4850(3) 0.0872(2) 0.6011(2) 0.0203(6) Uani 1 1 d . . . . .
C30 C 0.4640(3) 0.1566(2) 0.6636(2) 0.0203(6) Uani 1 1 d . . . . .
C31 C 0.3583(3) 0.2014(2) 0.6844(2) 0.0219(6) Uani 1 1 d . . . . .
H31 H 0.2959 0.1804 0.6637 0.026 Uiso 1 1 calc R U . . .
C32 C 0.3423(3) 0.2765(3) 0.7350(2) 0.0225(6) Uani 1 1 d . . . . .
H32 H 0.2696 0.3071 0.7479 0.027 Uiso 1 1 calc R U . . .
C33 C 0.4326(3) 0.3067(2) 0.7667(2) 0.0208(6) Uani 1 1 d . . . . .
C34 C 0.5381(3) 0.2613(3) 0.7477(2) 0.0252(7) Uani 1 1 d . . . . .
H34 H 0.6001 0.2813 0.7696 0.030 Uiso 1 1 calc R U . . .
C35 C 0.5538(3) 0.1867(3) 0.6969(2) 0.0266(7) Uani 1 1 d . . . . .
H35 H 0.6265 0.1558 0.6845 0.032 Uiso 1 1 calc R U . . .
C36 C 0.4162(3) 0.3901(2) 0.8195(2) 0.0205(6) Uani 1 1 d . . . . .
C37 C 0.6376(4) 0.3500(3) 0.3134(3) 0.0370(9) Uani 1 1 d . . . . .
H37 H 0.7159 0.3490 0.2953 0.044 Uiso 1 1 calc R U . . .
C38 C 0.6722(6) 0.4088(5) 0.4451(4) 0.0775(18) Uani 1 1 d . . . . .
H38A H 0.7498 0.4014 0.4176 0.116 Uiso 1 1 calc R U . . .
H38B H 0.6635 0.3655 0.5102 0.116 Uiso 1 1 calc R U . . .
H38C H 0.6523 0.4835 0.4429 0.116 Uiso 1 1 calc R U . . .
C39 C 0.4797(5) 0.3776(6) 0.4220(4) 0.0771(18) Uani 1 1 d . . . . .
H39A H 0.4496 0.4515 0.4042 0.116 Uiso 1 1 calc R U . . .
H39B H 0.4656 0.3490 0.4900 0.116 Uiso 1 1 calc R U . . .
H39C H 0.4432 0.3352 0.3918 0.116 Uiso 1 1 calc R U . . .
C42 C 1.3307(6) 0.0617(5) -0.0566(5) 0.0830(18) Uani 1 1 d . U . . .
H42A H 1.3903 0.0052 -0.0470 0.124 Uiso 0.5 1 calc R U P A 1
H42B H 1.2663 0.0357 -0.0740 0.124 Uiso 0.5 1 calc R U P A 1
H42C H 1.3576 0.1231 -0.1066 0.124 Uiso 0.5 1 calc R U P A 1
H42D H 1.3975 0.0131 -0.0501 0.124 Uiso 0.5 1 calc R U P B 2
H42E H 1.2640 0.0207 -0.0374 0.124 Uiso 0.5 1 calc R U P B 2
H42F H 1.3314 0.1035 -0.1219 0.124 Uiso 0.5 1 calc R U P B 2
N6 N 1.2941(8) 0.0971(7) 0.0403(7) 0.053(2) Uani 0.5 1 d . U P C 1
C40 C 1.2172(10) 0.1701(8) 0.0451(10) 0.0620(19) Uani 0.5 1 d . U P C 1
H40 H 1.1846 0.1765 0.1048 0.074 Uiso 0.5 1 calc R U P C 1
C41 C 1.3342(13) 0.0257(10) 0.1228(9) 0.083(4) Uani 0.5 1 d . U P C 1
H41A H 1.3926 -0.0239 0.1043 0.124 Uiso 0.5 1 calc R U P C 1
H41B H 1.3648 0.0668 0.1577 0.124 Uiso 0.5 1 calc R U P C 1
H41C H 1.2724 -0.0140 0.1622 0.124 Uiso 0.5 1 calc R U P C 1
N7 N 1.3300(10) 0.1235(8) -0.0053(8) 0.065(2) Uani 0.5 1 d . U P C 2
C43 C 1.2496(11) 0.2021(9) 0.0037(10) 0.0620(19) Uani 0.5 1 d . U P C 2
H43 H 1.2588 0.2318 0.0528 0.074 Uiso 0.5 1 calc R U P C 2
C44 C 1.4243(15) 0.1209(17) 0.0377(16) 0.144(9) Uani 0.5 1 d . U P C 2
H44A H 1.4128 0.1722 0.0750 0.216 Uiso 0.5 1 calc R U P C 2
H44B H 1.4380 0.0494 0.0784 0.216 Uiso 0.5 1 calc R U P C 2
H44C H 1.4887 0.1393 -0.0100 0.216 Uiso 0.5 1 calc R U P C 2
O12 O 0.7834(5) 0.1717(4) -0.0772(4) 0.124(2) Uani 1 1 d . . . . .
C45 C 0.8703(6) 0.1847(6) -0.1271(5) 0.096(2) Uani 1 1 d D U . . .
H45 H 0.8969 0.2538 -0.1414 0.115 Uiso 0.5 1 calc R U P D -2
H45A H 0.8770 0.2544 -0.1674 0.115 Uiso 0.5 1 calc R U P E -1
C47 C 1.0496(6) 0.1392(5) -0.2118(4) 0.0808(18) Uani 1 1 d D U . . .
H47A H 1.0894 0.1645 -0.1706 0.121 Uiso 0.5 1 calc R U P F -2
H47B H 1.0456 0.1946 -0.2707 0.121 Uiso 0.5 1 calc R U P F -2
H47C H 1.0895 0.0753 -0.2243 0.121 Uiso 0.5 1 calc R U P F -2
H47D H 1.0470 0.0935 -0.2528 0.121 Uiso 0.5 1 calc R U P G -1
H47E H 1.1220 0.1272 -0.1877 0.121 Uiso 0.5 1 calc R U P G -1
H47F H 1.0395 0.2138 -0.2471 0.121 Uiso 0.5 1 calc R U P G -1
N4 N 0.9369(8) 0.1143(8) -0.1665(7) 0.072(2) Uani 0.5 1 d D U P H -2
C46 C 0.8830(11) 0.0324(10) -0.1743(10) 0.088(3) Uani 0.5 1 d D U P H -2
H46A H 0.9357 -0.0141 -0.2029 0.132 Uiso 0.5 1 calc R U P H -2
H46B H 0.8512 -0.0080 -0.1122 0.132 Uiso 0.5 1 calc R U P H -2
H46C H 0.8231 0.0600 -0.2135 0.132 Uiso 0.5 1 calc R U P H -2
N5 N 0.9636(9) 0.1150(10) -0.1363(7) 0.084(3) Uani 0.5 1 d D U P H -1
C48 C 0.9920(13) 0.0434(9) -0.0523(8) 0.083(3) Uani 0.5 1 d D U P H -1
H48A H 1.0579 -0.0016 -0.0660 0.124 Uiso 0.5 1 calc R U P H -1
H48B H 1.0083 0.0833 -0.0101 0.124 Uiso 0.5 1 calc R U P H -1
H48C H 0.9295 -0.0012 -0.0226 0.124 Uiso 0.5 1 calc R U P H -1
O13 O 0.6905(11) 0.4751(10) 0.7097(9) 0.114(4) Uani 0.5 1 d . U P I 1
O15 O 0.7416(11) 0.4174(11) 0.7629(9) 0.115(4) Uani 0.5 1 d . U P J 2

loop_
_atom_site_aniso_label
_atom_site_aniso_U_11
_atom_site_aniso_U_22
_atom_site_aniso_U_33
_atom_site_aniso_U_23
_atom_site_aniso_U_13
_atom_site_aniso_U_12
Sr1 0.01493(13) 0.01691(13) 0.01546(13) -0.00504(10) 0.00050(10) -0.00398(10)
Sr2 0.01757(14) 0.01730(13) 0.02457(16) -0.00696(11) 0.00108(11) -0.00283(10)
O1 0.0183(11) 0.0240(11) 0.0202(11) -0.0012(9) -0.0001(8) -0.0087(9)
O2 0.0203(11) 0.0301(12) 0.0188(11) -0.0002(9) -0.0024(9) -0.0047(9)
O3 0.210(6) 0.082(3) 0.047(2) 0.001(2) -0.037(3) -0.100(3)
O4 0.060(2) 0.081(3) 0.0465(19) 0.0031(18) -0.0245(17) -0.0326(19)
O5 0.0169(10) 0.0187(10) 0.0254(12) -0.0024(9) 0.0027(9) -0.0005(8)
O6 0.0229(12) 0.0202(11) 0.0361(14) -0.0029(10) 0.0076(10) -0.0070(9)
O7 0.0207(11) 0.0299(12) 0.0336(13) -0.0211(11) 0.0014(10) -0.0003(9)
O8 0.0242(12) 0.0357(13) 0.0370(14) -0.0239(11) -0.0095(10) 0.0029(10)
O9 0.0350(14) 0.0443(15) 0.0221(12) -0.0010(11) -0.0006(11) -0.0126(12)
O10 0.0375(15) 0.0436(15) 0.0373(15) -0.0250(13) -0.0137(12) 0.0131(13)
O11 0.058(2) 0.0304(15) 0.085(3) 0.0013(16) 0.0026(18) 0.0122(14)
N1 0.0256(14) 0.0159(11) 0.0228(13) -0.0018(10) 0.0015(11) -0.0080(10)
N2 0.0228(13) 0.0202(12) 0.0213(13) -0.0119(10) 0.0063(10) -0.0085(10)
N3 0.056(2) 0.048(2) 0.0323(18) -0.0107(16) 0.0007(17) -0.0043(18)
C1 0.0213(14) 0.0156(12) 0.0169(14) -0.0044(11) -0.0022(11) -0.0064(11)
C2 0.0229(15) 0.0202(14) 0.0174(14) -0.0025(12) -0.0004(12) -0.0089(12)
C3 0.0189(15) 0.0274(16) 0.0268(17) 0.0027(13) 0.0001(13) -0.0068(13)
C4 0.0240(17) 0.0239(15) 0.0284(18) 0.0056(14) -0.0021(14) -0.0057(13)
C5 0.0247(16) 0.0204(14) 0.0199(15) 0.0004(12) -0.0006(12) -0.0090(12)
C6 0.0221(15) 0.0236(15) 0.0231(16) -0.0030(13) 0.0024(12) -0.0072(12)
C7 0.0211(15) 0.0204(14) 0.0217(15) 0.0003(12) -0.0014(12) -0.0053(12)
C8 0.0211(15) 0.0197(14) 0.0211(15) 0.0017(12) -0.0002(12) -0.0045(12)
C9 0.0238(16) 0.0220(14) 0.0185(15) -0.0016(12) 0.0018(12) -0.0045(12)
C10 0.0229(15) 0.0161(13) 0.0194(14) -0.0013(11) 0.0005(12) -0.0058(12)
C11 0.0335(18) 0.0182(14) 0.0207(15) -0.0015(12) -0.0050(13) -0.0075(13)
C12 0.0314(18) 0.0276(16) 0.0281(18) -0.0046(14) -0.0049(14) -0.0059(14)
C13 0.046(2) 0.0306(18) 0.039(2) -0.0064(16) -0.0175(18) -0.0123(17)
C14 0.050(2) 0.0255(17) 0.037(2) -0.0126(16) -0.0191(18) 0.0024(16)
C15 0.041(2) 0.0347(19) 0.039(2) -0.0142(17) -0.0067(17) 0.0011(17)
C16 0.0328(19) 0.0282(17) 0.035(2) -0.0104(15) -0.0052(15) -0.0046(15)
C17 0.074(3) 0.032(2) 0.047(3) -0.0181(19) -0.028(2) 0.006(2)
C18 0.047(2) 0.0271(17) 0.032(2) -0.0129(16) 0.0037(17) 0.0007(16)
C19 0.0170(14) 0.0192(13) 0.0228(15) -0.0026(12) 0.0014(12) -0.0043(11)
C20 0.0280(18) 0.0168(14) 0.039(2) -0.0014(14) 0.0140(15) -0.0043(13)
C21 0.0245(16) 0.0143(13) 0.0312(17) -0.0061(12) 0.0089(13) -0.0033(12)
C22 0.0314(18) 0.0230(15) 0.0253(17) -0.0038(13) 0.0009(14) -0.0043(14)
C23 0.0257(16) 0.0243(15) 0.0260(17) -0.0073(13) -0.0003(13) -0.0067(13)
C24 0.0216(15) 0.0156(13) 0.0217(15) -0.0081(11) 0.0047(12) -0.0045(11)
C25 0.0264(17) 0.0275(16) 0.0253(17) -0.0059(13) -0.0003(13) -0.0080(13)
C26 0.0217(16) 0.0240(15) 0.0365(19) -0.0086(14) 0.0007(14) -0.0064(13)
C27 0.0256(16) 0.0197(13) 0.0209(15) -0.0114(12) 0.0055(12) -0.0089(12)
C28 0.0238(15) 0.0207(14) 0.0254(16) -0.0128(12) 0.0050(12) -0.0090(12)
C29 0.0222(15) 0.0199(13) 0.0211(15) -0.0100(12) 0.0025(12) -0.0066(12)
C30 0.0226(15) 0.0195(13) 0.0213(15) -0.0110(12) 0.0020(12) -0.0042(12)
C31 0.0208(15) 0.0243(14) 0.0241(16) -0.0114(13) -0.0004(12) -0.0064(12)
C32 0.0199(15) 0.0268(15) 0.0243(16) -0.0127(13) -0.0026(12) -0.0011(12)
C33 0.0236(15) 0.0208(14) 0.0208(15) -0.0107(12) -0.0010(12) -0.0030(12)
C34 0.0195(15) 0.0317(17) 0.0314(18) -0.0204(15) -0.0031(13) -0.0007(13)
C35 0.0207(16) 0.0321(17) 0.0334(18) -0.0212(15) -0.0010(13) 0.0013(13)
C36 0.0216(15) 0.0240(14) 0.0175(14) -0.0096(12) -0.0005(12) -0.0011(12)
C37 0.038(2) 0.039(2) 0.0280(19) -0.0012(16) 0.0015(16) -0.0031(17)
C38 0.095(5) 0.090(5) 0.057(4) -0.028(3) -0.020(3) -0.014(4)
C39 0.060(4) 0.101(5) 0.067(4) -0.035(4) 0.022(3) -0.001(3)
C42 0.094(4) 0.074(4) 0.081(4) -0.030(3) -0.001(3) 0.008(3)
N6 0.054(4) 0.034(3) 0.065(4) -0.011(3) -0.005(3) 0.010(3)
C40 0.063(3) 0.038(3) 0.078(4) -0.011(3) -0.003(3) 0.010(3)
C41 0.115(10) 0.060(5) 0.071(5) -0.024(4) -0.024(5) 0.043(6)
N7 0.076(4) 0.050(4) 0.066(5) -0.017(4) -0.010(4) 0.021(4)
C43 0.063(3) 0.038(3) 0.078(4) -0.011(3) -0.003(3) 0.010(3)
C44 0.112(7) 0.171(15) 0.206(18) -0.143(16) -0.076(10) 0.073(9)
O12 0.120(5) 0.091(4) 0.136(5) -0.034(3) 0.057(4) 0.016(3)
C45 0.099(4) 0.071(3) 0.101(5) -0.020(3) 0.034(4) -0.003(3)
C47 0.091(4) 0.072(4) 0.062(3) -0.008(3) 0.014(3) 0.015(3)
N4 0.094(5) 0.059(4) 0.039(5) 0.012(3) 0.009(3) 0.017(3)
C46 0.086(6) 0.073(5) 0.093(9) -0.022(6) 0.006(5) 0.023(4)
N5 0.102(5) 0.076(5) 0.061(5) -0.015(4) 0.022(4) -0.005(4)
C48 0.124(8) 0.061(5) 0.061(4) -0.025(4) 0.014(4) -0.005(5)
O13 0.110(7) 0.111(7) 0.119(7) -0.019(6) -0.017(6) -0.026(6)
O15 0.112(7) 0.119(7) 0.120(7) -0.051(6) 0.009(6) -0.023(6)

loop_
_atom_type_symbol
_atom_type_description
_atom_type_scat_dispersion_real
_atom_type_scat_dispersion_imag
_atom_type_scat_source
C C 0.0033 0.0016 'International Tables Vol C Tables 4.2.6.8 and 6.1.1.4'
H H 0.0000 0.0000 'International Tables Vol C Tables 4.2.6.8 and 6.1.1.4'
N N 0.0061 0.0033 'International Tables Vol C Tables 4.2.6.8 and 6.1.1.4'
O O 0.0106 0.0060 'International Tables Vol C Tables 4.2.6.8 and 6.1.1.4'
Sr Sr -1.5307 3.2498 'International Tables Vol C Tables 4.2.6.8 and 6.1.1.4'

loop_
_geom_angle_atom_site_label_1
_geom_angle_atom_site_label_2
_geom_angle_atom_site_label_3
_geom_angle
_geom_angle_site_symmetry_1
_geom_angle_site_symmetry_3
_geom_angle_publ_flag
O1 Sr1 Sr2 157.05(5) . 2_765 ?
O1 Sr1 Sr2 84.20(5) 2_665 2_765 ?
O1 Sr1 O1 75.78(7) . 2_665 ?
O1 Sr1 O2 123.07(7) . 2_665 ?
O1 Sr1 O5 157.49(7) . . ?
O1 Sr1 O7 126.05(7) . 2_666 ?
O1 Sr1 O8 76.94(7) . 2_666 ?
O1 Sr1 O9 92.89(8) . . ?
O1 Sr1 O10 76.06(8) . . ?
O2 Sr1 Sr2 41.98(5) 2_665 2_765 ?
O2 Sr1 O1 48.76(7) 2_665 2_665 ?
O2 Sr1 O7 71.28(7) 2_665 2_666 ?
O2 Sr1 O8 98.55(8) 2_665 2_666 ?
O5 Sr1 Sr2 45.09(5) . 2_765 ?
O5 Sr1 O1 119.50(7) . 2_665 ?
O5 Sr1 O2 70.84(7) . 2_665 ?
O5 Sr1 O7 73.46(7) . 2_666 ?
O5 Sr1 O8 120.95(7) . 2_666 ?
O5 Sr1 O9 77.99(8) . . ?
O5 Sr1 O10 88.90(8) . . ?
O7 Sr1 Sr2 40.99(5) 2_666 2_765 ?
O7 Sr1 O1 88.60(7) 2_666 2_665 ?
O8 Sr1 Sr2 87.72(5) 2_666 2_765 ?
O8 Sr1 O1 76.67(8) 2_666 2_665 ?
O8 Sr1 O7 49.13(7) 2_666 2_666 ?
O9 Sr1 Sr2 101.54(6) . 2_765 ?
O9 Sr1 O1 156.63(8) . 2_665 ?
O9 Sr1 O2 143.21(8) . 2_665 ?
O9 Sr1 O7 81.63(8) . 2_666 ?
O9 Sr1 O8 80.91(9) . 2_666 ?
O9 Sr1 O10 114.42(10) . . ?
O10 Sr1 Sr2 112.92(7) . 2_765 ?
O10 Sr1 O1 83.07(8) . 2_665 ?
O10 Sr1 O2 84.51(9) . 2_665 ?
O10 Sr1 O7 153.55(9) . 2_666 ?
O10 Sr1 O8 149.45(8) . 2_666 ?
O2 Sr2 Sr1 42.73(5) 1_655 2_765 ?
O2 Sr2 O3 170.62(14) 1_655 1_654 ?
O2 Sr2 O4 135.52(9) 1_655 1_654 ?
O2 Sr2 O5 67.99(7) 1_655 2_765 ?
O2 Sr2 O6 81.26(8) 1_655 2_765 ?
O2 Sr2 C18 158.85(9) 1_655 1_654 ?
O3 Sr2 Sr1 137.25(11) 1_654 2_765 ?
O3 Sr2 O4 48.51(11) 1_654 1_654 ?
O3 Sr2 O5 118.42(10) 1_654 2_765 ?
O3 Sr2 O6 108.10(15) 1_654 2_765 ?
O3 Sr2 C18 24.20(11) 1_654 1_654 ?
O4 Sr2 Sr1 93.89(7) 1_654 2_765 ?
O4 Sr2 O5 70.80(9) 1_654 2_765 ?
O4 Sr2 O6 83.89(11) 1_654 2_765 ?
O4 Sr2 C18 24.31(10) 1_654 1_654 ?
O5 Sr2 Sr1 40.58(5) 2_765 2_765 ?
O5 Sr2 C18 94.68(9) 2_765 1_654 ?
O6 Sr2 Sr1 126.16(6) . 2_765 ?
O6 Sr2 Sr1 82.40(5) 2_765 2_765 ?
O6 Sr2 O2 86.29(8) . 1_655 ?
O6 Sr2 O3 96.04(13) . 1_654 ?
O6 Sr2 O4 127.73(10) . 1_654 ?
O6 Sr2 O5 48.44(6) 2_765 2_765 ?
O6 Sr2 O5 116.57(7) . 2_765 ?
O6 Sr2 O6 71.74(8) . 2_765 ?
O6 Sr2 O7 154.03(8) . 1_654 ?
O6 Sr2 O11 83.52(10) . . ?
O6 Sr2 C18 113.13(10) . 1_654 ?
O6 Sr2 C18 96.47(9) 2_765 1_654 ?
O7 Sr2 Sr1 44.05(5) 1_654 2_765 ?
O7 Sr2 O2 74.36(7) 1_654 1_655 ?
O7 Sr2 O3 100.51(15) 1_654 1_654 ?
O7 Sr2 O4 77.93(10) 1_654 1_654 ?
O7 Sr2 O5 72.29(7) 1_654 2_765 ?
O7 Sr2 O6 120.70(7) 1_654 2_765 ?
O7 Sr2 O11 77.89(10) 1_654 . ?
O7 Sr2 C18 89.17(10) 1_654 1_654 ?
O11 Sr2 Sr1 103.61(9) . 2_765 ?
O11 Sr2 O2 85.31(11) . 1_655 ?
O11 Sr2 O3 85.92(15) . 1_654 ?
O11 Sr2 O4 121.83(14) . 1_654 ?
O11 Sr2 O5 144.16(10) . 2_765 ?
O11 Sr2 O6 152.45(11) . 2_765 ?
O11 Sr2 C18 104.44(12) . 1_654 ?
C18 Sr2 Sr1 116.14(8) 1_654 2_765 ?
Sr1 O1 Sr1 104.22(7) . 2_665 ?
C1 O1 Sr1 91.10(18) . 2_665 ?
C1 O1 Sr1 156.5(2) . . ?
Sr2 O2 Sr1 95.29(7) 1_455 2_665 ?
C1 O2 Sr1 96.96(18) . 2_665 ?
C1 O2 Sr2 142.8(2) . 1_455 ?
C18 O3 Sr2 95.4(3) . 1_456 ?
C18 O4 Sr2 94.4(3) . 1_456 ?
Sr1 O5 Sr2 94.33(7) . 2_765 ?
C19 O5 Sr1 146.3(2) . . ?
C19 O5 Sr2 92.22(18) . 2_765 ?
Sr2 O6 Sr2 108.26(8) . 2_765 ?
C19 O6 Sr2 152.4(2) . . ?
C19 O6 Sr2 94.56(19) . 2_765 ?
Sr2 O7 Sr1 94.96(7) 1_456 2_666 ?
C36 O7 Sr1 93.51(18) . 2_666 ?
C36 O7 Sr2 157.4(2) . 1_456 ?
C36 O8 Sr1 94.34(18) . 2_666 ?
C37 O9 Sr1 116.4(2) . . ?
Sr1 O10 H10A 113.2 . . ?
Sr1 O10 H10B 111.9 . . ?
H10A O10 H10B 104.4 . . ?
C40 O11 Sr2 137.1(6) . . ?
C43 O11 Sr2 127.9(8) . . ?
C8 N1 C11 127.6(3) . . ?
C10 N1 C8 106.9(3) . . ?
C10 N1 C11 123.8(3) . . ?
C27 N2 C24 122.4(2) . . ?
C27 N2 C29 106.6(2) . 2_656 ?
C29 N2 C24 128.4(3) 2_656 . ?
C37 N3 C38 121.4(4) . . ?
C37 N3 C39 119.7(4) . . ?
C38 N3 C39 118.4(5) . . ?
O1 C1 C2 120.0(3) . . ?
O2 C1 O1 122.6(3) . . ?
O2 C1 C2 117.4(3) . . ?
C3 C2 C1 121.7(3) . . ?
C7 C2 C1 118.3(3) . . ?
C7 C2 C3 119.9(3) . . ?
C2 C3 H3 120.1 . . ?
C2 C3 C4 119.9(3) . . ?
C4 C3 H3 120.1 . . ?
C3 C4 H4 120.0 . . ?
C5 C4 C3 120.0(3) . . ?
C5 C4 H4 120.0 . . ?
C4 C5 C8 121.3(3) . . ?
C6 C5 C4 119.4(3) . . ?
C6 C5 C8 118.8(3) . . ?
C5 C6 H6 120.0 . . ?
C7 C6 C5 120.1(3) . . ?
C7 C6 H6 120.0 . . ?
C2 C7 C6 120.5(3) . . ?
C2 C7 H7 119.7 . . ?
C6 C7 H7 119.7 . . ?
N1 C8 C5 122.5(3) . . ?
C9 C8 N1 110.1(3) . . ?
C9 C8 C5 125.6(3) . . ?
C8 C9 H9 127.2 . . ?
C8 C9 C10 105.7(3) . 2_556 ?
C10 C9 H9 127.2 2_556 . ?
N1 C10 C9 142.7(3) . 2_556 ?
C10 C10 N1 108.3(3) 2_556 . ?
C10 C10 C9 109.0(3) 2_556 2_556 ?
C12 C11 N1 120.5(3) . . ?
C16 C11 N1 119.4(3) . . ?
C16 C11 C12 120.0(3) . . ?
C11 C12 H12 120.5 . . ?
C13 C12 C11 119.0(4) . . ?
C13 C12 H12 120.5 . . ?
C12 C13 H13 119.1 . . ?
C14 C13 C12 121.9(4) . . ?
C14 C13 H13 119.1 . . ?
C13 C14 C15 118.2(3) . . ?
C13 C14 C17 120.5(4) . . ?
C15 C14 C17 121.3(4) . . ?
C14 C15 H15 119.6 . . ?
C14 C15 C16 120.7(4) . . ?
C16 C15 H15 119.6 . . ?
C11 C16 C15 120.1(4) . . ?
C11 C16 H16 119.9 . . ?
C15 C16 H16 119.9 . . ?
C14 C17 H17A 108.5 . . ?
C14 C17 H17B 108.5 . . ?
C14 C17 C18 115.1(3) . . ?
H17A C17 H17B 107.5 . . ?
C18 C17 H17A 108.5 . . ?
C18 C17 H17B 108.5 . . ?
O3 C18 Sr2 60.4(2) . 1_456 ?
O3 C18 O4 121.7(4) . . ?
O3 C18 C17 120.9(4) . . ?
O4 C18 Sr2 61.3(2) . 1_456 ?
O4 C18 C17 117.3(4) . . ?
C17 C18 Sr2 175.7(3) . 1_456 ?
O5 C19 O6 123.1(3) . . ?
O5 C19 C20 119.6(3) . . ?
O6 C19 C20 117.3(3) . . ?
C19 C20 H20A 108.5 . . ?
C19 C20 H20B 108.5 . . ?
H20A C20 H20B 107.5 . . ?
C21 C20 C19 114.9(3) . . ?
C21 C20 H20A 108.5 . . ?
C21 C20 H20B 108.5 . . ?
C22 C21 C20 121.0(3) . . ?
C26 C21 C20 121.1(3) . . ?
C26 C21 C22 117.9(3) . . ?
C21 C22 H22 119.2 . . ?
C21 C22 C23 121.7(3) . . ?
C23 C22 H22 119.2 . . ?
C22 C23 H23 120.2 . . ?
C24 C23 C22 119.6(3) . . ?
C24 C23 H23 120.2 . . ?
C23 C24 N2 121.4(3) . . ?
C23 C24 C25 119.6(3) . . ?
C25 C24 N2 118.8(3) . . ?
C24 C25 H25 120.0 . . ?
C24 C25 C26 119.9(3) . . ?
C26 C25 H25 120.0 . . ?
C21 C26 C25 121.2(3) . . ?
C21 C26 H26 119.4 . . ?
C25 C26 H26 119.4 . . ?
N2 C27 C28 142.1(3) . . ?
C27 C27 N2 109.0(3) 2_656 . ?
C27 C27 C28 108.9(3) 2_656 . ?
C27 C28 H28 127.2 . . ?
C29 C28 C27 105.6(3) . . ?
C29 C28 H28 127.2 . . ?
N2 C29 C30 123.8(3) 2_656 . ?
C28 C29 N2 109.9(3) . 2_656 ?
C28 C29 C30 125.6(3) . . ?
C31 C30 C29 122.0(3) . . ?
C31 C30 C35 118.4(3) . . ?
C35 C30 C29 119.4(3) . . ?
C30 C31 H31 119.5 . . ?
C30 C31 C32 121.1(3) . . ?
C32 C31 H31 119.5 . . ?
C31 C32 H32 120.0 . . ?
C33 C32 C31 119.9(3) . . ?
C33 C32 H32 120.0 . . ?
C32 C33 C36 120.1(3) . . ?
C34 C33 C32 119.5(3) . . ?
C34 C33 C36 120.3(3) . . ?
C33 C34 H34 119.8 . . ?
C33 C34 C35 120.4(3) . . ?
C35 C34 H34 119.8 . . ?
C30 C35 H35 119.6 . . ?
C34 C35 C30 120.7(3) . . ?
C34 C35 H35 119.6 . . ?
O7 C36 O8 122.8(3) . . ?
O7 C36 C33 118.7(3) . . ?
O8 C36 C33 118.6(3) . . ?
O9 C37 N3 124.1(4) . . ?
O9 C37 H37 117.9 . . ?
N3 C37 H37 117.9 . . ?
N3 C38 H38A 109.5 . . ?
N3 C38 H38B 109.5 . . ?
N3 C38 H38C 109.5 . . ?
H38A C38 H38B 109.5 . . ?
H38A C38 H38C 109.5 . . ?
H38B C38 H38C 109.5 . . ?
N3 C39 H39A 109.5 . . ?
N3 C39 H39B 109.5 . . ?
N3 C39 H39C 109.5 . . ?
H39A C39 H39B 109.5 . . ?
H39A C39 H39C 109.5 . . ?
H39B C39 H39C 109.5 . . ?
H42A C42 H42B 109.5 . . ?
H42A C42 H42C 109.5 . . ?
H42B C42 H42C 109.5 . . ?
H42D C42 H42E 109.5 . . ?
H42D C42 H42F 109.5 . . ?
H42E C42 H42F 109.5 . . ?
N6 C42 H42A 109.5 . . ?
N6 C42 H42B 109.5 . . ?
N6 C42 H42C 109.5 . . ?
N7 C42 H42D 109.5 . . ?
N7 C42 H42E 109.5 . . ?
N7 C42 H42F 109.5 . . ?
C40 N6 C42 121.1(10) . . ?
C40 N6 C41 122.0(11) . . ?
C41 N6 C42 115.4(7) . . ?
O11 C40 H40 118.9 . . ?
N6 C40 O11 122.2(12) . . ?
N6 C40 H40 118.9 . . ?
N6 C41 H41A 109.5 . . ?
N6 C41 H41B 109.5 . . ?
N6 C41 H41C 109.5 . . ?
H41A C41 H41B 109.5 . . ?
H41A C41 H41C 109.5 . . ?
H41B C41 H41C 109.5 . . ?
C42 N7 C43 126.0(11) . . ?
C42 N7 C44 117.7(10) . . ?
C43 N7 C44 115.8(12) . . ?
O11 C43 N7 135.3(14) . . ?
O11 C43 H43 112.4 . . ?
N7 C43 H43 112.4 . . ?
N7 C44 H44A 109.5 . . ?
N7 C44 H44B 109.5 . . ?
N7 C44 H44C 109.5 . . ?
H44A C44 H44B 109.5 . . ?
H44A C44 H44C 109.5 . . ?
H44B C44 H44C 109.5 . . ?
O12 C45 H45 115.3 . . ?
O12 C45 H45A 114.3 . . ?
O12 C45 N4 129.5(8) . . ?
O12 C45 N5 131.3(8) . . ?
N4 C45 H45 115.3 . . ?
N5 C45 H45A 114.3 . . ?
H47A C47 H47B 109.5 . . ?
H47A C47 H47C 109.5 . . ?
H47B C47 H47C 109.5 . . ?
H47D C47 H47E 109.5 . . ?
H47D C47 H47F 109.5 . . ?
H47E C47 H47F 109.5 . . ?
N4 C47 H47A 109.5 . . ?
N4 C47 H47B 109.5 . . ?
N4 C47 H47C 109.5 . . ?
N5 C47 H47D 109.5 . . ?
N5 C47 H47E 109.5 . . ?
N5 C47 H47F 109.5 . . ?
C45 N4 C47 121.1(9) . . ?
C46 N4 C45 114.2(9) . . ?
C46 N4 C47 123.7(10) . . ?
N4 C46 H46A 109.5 . . ?
N4 C46 H46B 109.5 . . ?
N4 C46 H46C 109.5 . . ?
H46A C46 H46B 109.5 . . ?
H46A C46 H46C 109.5 . . ?
H46B C46 H46C 109.5 . . ?
C45 N5 C47 122.5(9) . . ?
C45 N5 C48 115.6(9) . . ?
C48 N5 C47 117.1(10) . . ?
N5 C48 H48A 109.5 . . ?
N5 C48 H48B 109.5 . . ?
N5 C48 H48C 109.5 . . ?
H48A C48 H48B 109.5 . . ?
H48A C48 H48C 109.5 . . ?
H48B C48 H48C 109.5 . . ?

loop_
_geom_bond_atom_site_label_1
_geom_bond_atom_site_label_2
_geom_bond_distance
_geom_bond_site_symmetry_2
_geom_bond_publ_flag
Sr1 Sr2 3.8220(4) 2_765 ?
Sr1 O1 2.452(2) . ?
Sr1 O1 2.726(2) 2_665 ?
Sr1 O2 2.604(2) 2_665 ?
Sr1 O5 2.493(2) . ?
Sr1 O7 2.667(2) 2_666 ?
Sr1 O8 2.645(2) 2_666 ?
Sr1 O9 2.508(2) . ?
Sr1 O10 2.540(3) . ?
Sr2 Sr1 3.8219(4) 2_765 ?
Sr2 O2 2.567(2) 1_655 ?
Sr2 O3 2.586(4) 1_654 ?
Sr2 O4 2.606(3) 1_654 ?
Sr2 O5 2.715(2) 2_765 ?
Sr2 O6 2.654(2) 2_765 ?
Sr2 O6 2.504(2) . ?
Sr2 O7 2.516(2) 1_654 ?
Sr2 O11 2.554(3) . ?
Sr2 C18 2.961(4) 1_654 ?
O1 Sr1 2.727(2) 2_665 ?
O1 C1 1.258(4) . ?
O2 Sr1 2.605(2) 2_665 ?
O2 Sr2 2.567(2) 1_455 ?
O2 C1 1.254(4) . ?
O3 Sr2 2.585(4) 1_456 ?
O3 C18 1.220(5) . ?
O4 Sr2 2.606(3) 1_456 ?
O4 C18 1.223(5) . ?
O5 Sr2 2.715(2) 2_765 ?
O5 C19 1.243(4) . ?
O6 Sr2 2.654(2) 2_765 ?
O6 C19 1.263(4) . ?
O7 Sr1 2.667(2) 2_666 ?
O7 Sr2 2.516(2) 1_456 ?
O7 C36 1.253(4) . ?
O8 Sr1 2.645(2) 2_666 ?
O8 C36 1.263(4) . ?
O9 C37 1.236(5) . ?
O10 H10A 0.8709 . ?
O10 H10B 0.8707 . ?
O11 C40 1.313(13) . ?
O11 C43 1.025(13) . ?
N1 C8 1.393(4) . ?
N1 C10 1.386(4) . ?
N1 C11 1.427(4) . ?
N2 C24 1.423(4) . ?
N2 C27 1.383(4) . ?
N2 C29 1.403(4) 2_656 ?
N3 C37 1.319(5) . ?
N3 C38 1.455(7) . ?
N3 C39 1.456(7) . ?
C1 C2 1.500(4) . ?
C2 C3 1.388(5) . ?
C2 C7 1.384(4) . ?
C3 H3 0.9500 . ?
C3 C4 1.399(4) . ?
C4 H4 0.9500 . ?
C4 C5 1.396(5) . ?
C5 C6 1.393(5) . ?
C5 C8 1.470(4) . ?
C6 H6 0.9500 . ?
C6 C7 1.387(4) . ?
C7 H7 0.9500 . ?
C8 C9 1.381(4) . ?
C9 H9 0.9500 . ?
C9 C10 1.410(4) 2_556 ?
C10 C9 1.410(4) 2_556 ?
C10 C10 1.379(6) 2_556 ?
C11 C12 1.395(5) . ?
C11 C16 1.379(5) . ?
C12 H12 0.9500 . ?
C12 C13 1.392(5) . ?
C13 H13 0.9500 . ?
C13 C14 1.385(6) . ?
C14 C15 1.391(6) . ?
C14 C17 1.508(5) . ?
C15 H15 0.9500 . ?
C15 C16 1.397(5) . ?
C16 H16 0.9500 . ?
C17 H17A 0.9900 . ?
C17 H17B 0.9900 . ?
C17 C18 1.540(6) . ?
C18 Sr2 2.961(4) 1_456 ?
C19 C20 1.522(4) . ?
C20 H20A 0.9900 . ?
C20 H20B 0.9900 . ?
C20 C21 1.508(4) . ?
C21 C22 1.383(5) . ?
C21 C26 1.382(5) . ?
C22 H22 0.9500 . ?
C22 C23 1.387(5) . ?
C23 H23 0.9500 . ?
C23 C24 1.380(5) . ?
C24 C25 1.382(5) . ?
C25 H25 0.9500 . ?
C25 C26 1.390(5) . ?
C26 H26 0.9500 . ?
C27 C27 1.376(6) 2_656 ?
C27 C28 1.414(4) . ?
C28 H28 0.9500 . ?
C28 C29 1.388(4) . ?
C29 N2 1.403(4) 2_656 ?
C29 C30 1.464(4) . ?
C30 C31 1.390(4) . ?
C30 C35 1.396(5) . ?
C31 H31 0.9500 . ?
C31 C32 1.391(4) . ?
C32 H32 0.9500 . ?
C32 C33 1.389(4) . ?
C33 C34 1.386(4) . ?
C33 C36 1.507(4) . ?
C34 H34 0.9500 . ?
C34 C35 1.387(4) . ?
C35 H35 0.9500 . ?
C37 H37 0.9500 . ?
C38 H38A 0.9800 . ?
C38 H38B 0.9800 . ?
C38 H38C 0.9800 . ?
C39 H39A 0.9800 . ?
C39 H39B 0.9800 . ?
C39 H39C 0.9800 . ?
C42 H42A 0.9800 . ?
C42 H42B 0.9800 . ?
C42 H42C 0.9800 . ?
C42 H42D 0.9800 . ?
C42 H42E 0.9800 . ?
C42 H42F 0.9800 . ?
C42 N6 1.639(12) . ?
C42 N7 1.265(12) . ?
N6 C40 1.282(13) . ?
N6 C41 1.444(14) . ?
C40 H40 0.9500 . ?
C41 H41A 0.9800 . ?
C41 H41B 0.9800 . ?
C41 H41C 0.9800 . ?
N7 C43 1.372(14) . ?
N7 C44 1.387(19) . ?
C43 H43 0.9500 . ?
C44 H44A 0.9800 . ?
C44 H44B 0.9800 . ?
C44 H44C 0.9800 . ?
O12 C45 1.198(8) . ?
C45 H45 0.9500 . ?
C45 H45A 0.9500 . ?
C45 N4 1.373(10) . ?
C45 N5 1.402(10) . ?
C47 H47A 0.9800 . ?
C47 H47B 0.9800 . ?
C47 H47C 0.9800 . ?
C47 H47D 0.9800 . ?
C47 H47E 0.9800 . ?
C47 H47F 0.9800 . ?
C47 N4 1.461(10) . ?
C47 N5 1.413(10) . ?
N4 C46 1.353(12) . ?
C46 H46A 0.9800 . ?
C46 H46B 0.9800 . ?
C46 H46C 0.9800 . ?
N5 C48 1.411(11) . ?
C48 H48A 0.9800 . ?
C48 H48B 0.9800 . ?
C48 H48C 0.9800 . ?

loop_
_geom_hbond_atom_site_label_D
_geom_hbond_atom_site_label_H
_geom_hbond_atom_site_label_A
_geom_hbond_distance_DH
_geom_hbond_distance_HA
_geom_hbond_distance_DA
_geom_hbond_angle_DHA
_geom_hbond_site_symmetry_A
O10 H10A O12 0.87 2.11 2.699(5) 124.5 .
O10 H10B O8 0.87 1.92 2.771(4) 165.9 1_554

loop_
_geom_torsion_atom_site_label_1
_geom_torsion_atom_site_label_2
_geom_torsion_atom_site_label_3
_geom_torsion_atom_site_label_4
_geom_torsion
_geom_torsion_site_symmetry_1
_geom_torsion_site_symmetry_2
_geom_torsion_site_symmetry_3
_geom_torsion_site_symmetry_4
_geom_torsion_publ_flag
Sr1 O1 C1 O2 7.6(3) 2_665 . . . ?
Sr1 O1 C1 O2 138.9(4) . . . . ?
Sr1 O1 C1 C2 -173.7(2) 2_665 . . . ?
Sr1 O1 C1 C2 -42.4(6) . . . . ?
Sr1 O2 C1 O1 -8.0(3) 2_665 . . . ?
Sr1 O2 C1 C2 173.2(2) 2_665 . . . ?
Sr1 O5 C19 O6 87.7(5) . . . . ?
Sr1 O5 C19 C20 -93.1(4) . . . . ?
Sr1 O7 C36 O8 5.1(3) 2_666 . . . ?
Sr1 O7 C36 C33 -174.1(2) 2_666 . . . ?
Sr1 O8 C36 O7 -5.2(3) 2_666 . . . ?
Sr1 O8 C36 C33 174.0(2) 2_666 . . . ?
Sr1 O9 C37 N3 130.3(4) . . . . ?
Sr2 O2 C1 O1 100.3(4) 1_455 . . . ?
Sr2 O2 C1 C2 -78.4(4) 1_455 . . . ?
Sr2 O3 C18 O4 -0.1(6) 1_456 . . . ?
Sr2 O3 C18 C17 -175.3(3) 1_456 . . . ?
Sr2 O4 C18 O3 0.1(6) 1_456 . . . ?
Sr2 O4 C18 C17 175.4(3) 1_456 . . . ?
Sr2 O5 C19 O6 -13.5(3) 2_765 . . . ?
Sr2 O5 C19 C20 165.7(3) 2_765 . . . ?
Sr2 O6 C19 O5 13.8(4) 2_765 . . . ?
Sr2 O6 C19 O5 -132.4(4) . . . . ?
Sr2 O6 C19 C20 -165.4(3) 2_765 . . . ?
Sr2 O6 C19 C20 48.4(6) . . . . ?
Sr2 O7 C36 O8 -106.7(5) 1_456 . . . ?
Sr2 O7 C36 C33 74.1(6) 1_456 . . . ?
Sr2 O11 C40 N6 -140.7(9) . . . . ?
Sr2 O11 C43 N7 -135.6(13) . . . . ?
O1 C1 C2 C3 -21.4(5) . . . . ?
O1 C1 C2 C7 162.8(3) . . . . ?
O2 C1 C2 C3 157.3(3) . . . . ?
O2 C1 C2 C7 -18.4(4) . . . . ?
O5 C19 C20 C21 -9.5(5) . . . . ?
O6 C19 C20 C21 169.7(3) . . . . ?
N1 C8 C9 C10 -0.3(4) . . . 2_556 ?
N1 C11 C12 C13 -178.8(3) . . . . ?
N1 C11 C16 C15 177.0(3) . . . . ?
N2 C24 C25 C26 -175.2(3) . . . . ?
N2 C27 C28 C29 -179.8(4) . . . . ?
N2 C29 C30 C31 -35.1(5) 2_656 . . . ?
N2 C29 C30 C35 150.8(3) 2_656 . . . ?
C1 C2 C3 C4 -172.4(3) . . . . ?
C1 C2 C7 C6 174.3(3) . . . . ?
C2 C3 C4 C5 -0.7(5) . . . . ?
C3 C2 C7 C6 -1.5(5) . . . . ?
C3 C4 C5 C6 -3.5(5) . . . . ?
C3 C4 C5 C8 168.5(3) . . . . ?
C4 C5 C6 C7 5.2(5) . . . . ?
C4 C5 C8 N1 142.0(3) . . . . ?
C4 C5 C8 C9 -55.0(5) . . . . ?
C5 C6 C7 C2 -2.7(5) . . . . ?
C5 C8 C9 C10 -165.0(3) . . . 2_556 ?
C6 C5 C8 N1 -46.0(5) . . . . ?
C6 C5 C8 C9 117.0(4) . . . . ?
C7 C2 C3 C4 3.2(5) . . . . ?
C8 N1 C10 C9 179.3(4) . . . 2_556 ?
C8 N1 C10 C10 0.7(4) . . . 2_556 ?
C8 N1 C11 C12 -30.6(5) . . . . ?
C8 N1 C11 C16 152.4(3) . . . . ?
C8 C5 C6 C7 -167.0(3) . . . . ?
C10 N1 C8 C5 165.0(3) . . . . ?
C10 N1 C8 C9 -0.3(4) . . . . ?
C10 N1 C11 C12 133.0(3) . . . . ?
C10 N1 C11 C16 -44.0(5) . . . . ?
C11 N1 C8 C5 -29.2(5) . . . . ?
C11 N1 C8 C9 165.5(3) . . . . ?
C11 N1 C10 C9 12.8(7) . . . 2_556 ?
C11 N1 C10 C10 -165.7(3) . . . 2_556 ?
C11 C12 C13 C14 2.2(6) . . . . ?
C12 C11 C16 C15 0.0(5) . . . . ?
C12 C13 C14 C15 -0.7(6) . . . . ?
C12 C13 C14 C17 -178.9(4) . . . . ?
C13 C14 C15 C16 -1.2(6) . . . . ?
C13 C14 C17 C18 -68.9(6) . . . . ?
C14 C15 C16 C11 1.5(6) . . . . ?
C14 C17 C18 O3 -49.6(7) . . . . ?
C14 C17 C18 O4 135.0(5) . . . . ?
C15 C14 C17 C18 112.9(5) . . . . ?
C16 C11 C12 C13 -1.8(5) . . . . ?
C17 C14 C15 C16 177.1(4) . . . . ?
C19 C20 C21 C22 80.2(4) . . . . ?
C19 C20 C21 C26 -99.9(4) . . . . ?
C20 C21 C22 C23 -177.7(3) . . . . ?
C20 C21 C26 C25 178.8(3) . . . . ?
C21 C22 C23 C24 -1.7(5) . . . . ?
C22 C21 C26 C25 -1.4(5) . . . . ?
C22 C23 C24 N2 176.1(3) . . . . ?
C22 C23 C24 C25 -0.1(5) . . . . ?
C23 C24 C25 C26 1.1(5) . . . . ?
C24 N2 C27 C27 163.4(3) . . . 2_656 ?
C24 N2 C27 C28 -16.0(7) . . . . ?
C24 C25 C26 C21 -0.3(5) . . . . ?
C26 C21 C22 C23 2.4(5) . . . . ?
C27 N2 C24 C23 -122.0(4) . . . . ?
C27 N2 C24 C25 54.2(4) . . . . ?
C27 C27 C28 C29 0.8(5) 2_656 . . . ?
C27 C28 C29 N2 -0.9(4) . . . 2_656 ?
C27 C28 C29 C30 -171.2(3) . . . . ?
C28 C29 C30 C31 134.0(4) . . . . ?
C28 C29 C30 C35 -40.1(5) . . . . ?
C29 N2 C24 C23 37.4(5) 2_656 . . . ?
C29 N2 C24 C25 -146.4(3) 2_656 . . . ?
C29 N2 C27 C27 0.1(5) 2_656 . . 2_656 ?
C29 N2 C27 C28 -179.2(4) 2_656 . . . ?
C29 C30 C31 C32 -172.5(3) . . . . ?
C29 C30 C35 C34 172.9(3) . . . . ?
C30 C31 C32 C33 -0.9(5) . . . . ?
C31 C30 C35 C34 -1.4(5) . . . . ?
C31 C32 C33 C34 -0.2(5) . . . . ?
C31 C32 C33 C36 178.5(3) . . . . ?
C32 C33 C34 C35 0.5(5) . . . . ?
C32 C33 C36 O7 2.5(5) . . . . ?
C32 C33 C36 O8 -176.7(3) . . . . ?
C33 C34 C35 C30 0.3(5) . . . . ?
C34 C33 C36 O7 -178.8(3) . . . . ?
C34 C33 C36 O8 1.9(5) . . . . ?
C35 C30 C31 C32 1.6(5) . . . . ?
C36 C33 C34 C35 -178.2(3) . . . . ?
C38 N3 C37 O9 -172.7(5) . . . . ?
C39 N3 C37 O9 -1.0(7) . . . . ?
C42 N6 C40 O11 -16.0(17) . . . . ?
C42 N7 C43 O11 -9(2) . . . . ?
C41 N6 C40 O11 178.7(12) . . . . ?
C44 N7 C43 O11 162.9(18) . . . . ?
O12 C45 N4 C47 -168.9(9) . . . . ?
O12 C45 N4 C46 22.4(17) . . . . ?
O12 C45 N5 C47 167.3(11) . . . . ?
O12 C45 N5 C48 -38(2) . . . . ?
